data_4082745
loop_
_publ_author_name
'Liu, Jun-Feng'
'Pan, Fu-Xing'
'Yao, Shuang'
'Min, Xue'
'Cui, Dongmei'
'Sun, Zhong-Ming'

_publ_section_title
;
 Syntheses, Structure, and Properties of Mixed Cp--Amidinate
 Rare-Earth-Metal(III) Complexes
;
_journal_issue 6
_journal_name_full Organometallics
_journal_page_first 1374
_journal_paper_doi 10.1021/om400856d
_journal_volume 33
_journal_year 2014
_chemical_formula_sum 'C24 H33 Gd N2 Si'
_chemical_formula_weight 534.86
_chemical_name_systematic
; 
 ? 
;
_space_group_IT_number 4
_symmetry_cell_setting monoclinic
_symmetry_space_group_name_Hall 'P 2yb'
_symmetry_space_group_name_H-M 'P 1 21 1'
_atom_sites_solution_hydrogens geom
_atom_sites_solution_primary direct
_atom_sites_solution_secondary difmap
_audit_creation_method SHELXL-97
_cell_angle_alpha 90.00
_cell_angle_beta 112.351(9)
_cell_angle_gamma 90.00
_cell_formula_units_Z 2
_cell_length_a 8.445(4)
_cell_length_b 16.075(8)
_cell_length_c 9.986(5)
_cell_measurement_temperature 293(2)
_cell_volume 1253.8(11)
_computing_structure_refinement 'SHELXL-97 (Sheldrick, 1997)'
_computing_structure_solution 'SHELXS-97 (Sheldrick, 1990)'
_diffrn_ambient_temperature 293(2)
_diffrn_measured_fraction_theta_full 0.991
_diffrn_measured_fraction_theta_max 0.991
_diffrn_radiation_monochromator graphite
_diffrn_radiation_source 'fine-focus sealed tube'
_diffrn_radiation_type MoK\a
_diffrn_radiation_wavelength 0.71073
_diffrn_reflns_av_R_equivalents 0.0425
_diffrn_reflns_av_sigmaI/netI 0.0896
_diffrn_reflns_limit_h_max 7
_diffrn_reflns_limit_h_min -10
_diffrn_reflns_limit_k_max 19
_diffrn_reflns_limit_k_min -19
_diffrn_reflns_limit_l_max 12
_diffrn_reflns_limit_l_min -12
_diffrn_reflns_number 6806
_diffrn_reflns_theta_full 25.99
_diffrn_reflns_theta_max 25.99
_diffrn_reflns_theta_min 2.21
_exptl_absorpt_coefficient_mu 2.703
_exptl_absorpt_correction_T_max 0.7453
_exptl_absorpt_correction_T_min 0.6636
_exptl_absorpt_correction_type multi-scan
_exptl_absorpt_process_details sadabs
_exptl_crystal_density_diffrn 1.417
_exptl_crystal_density_method 'not measured'
_exptl_crystal_F_000 538
_exptl_crystal_size_max 0.23
_exptl_crystal_size_mid 0.16
_exptl_crystal_size_min 0.11
_refine_diff_density_max 0.554
_refine_diff_density_min -0.388
_refine_diff_density_rms 0.082
_refine_ls_abs_structure_details 'Flack H D (1983), Acta Cryst. A39, 876-881'
_refine_ls_abs_structure_Flack 0.006(17)
_refine_ls_extinction_method none
_refine_ls_goodness_of_fit_ref 0.898
_refine_ls_hydrogen_treatment mixed
_refine_ls_matrix_type full
_refine_ls_number_parameters 254
_refine_ls_number_reflns 4799
_refine_ls_number_restraints 1
_refine_ls_restrained_S_all 0.898
_refine_ls_R_factor_all 0.0606
_refine_ls_R_factor_gt 0.0398
_refine_ls_shift/su_max 0.001
_refine_ls_shift/su_mean 0.000
_refine_ls_structure_factor_coef Fsqd
_refine_ls_weighting_details 'calc w=1/[\s^2^(Fo^2^)+(0.0000P)^2^+0.0000P] where P=(Fo^2^+2Fc^2^)/3'
_refine_ls_weighting_scheme calc
_refine_ls_wR_factor_gt 0.0665
_refine_ls_wR_factor_ref 0.0751
_reflns_number_gt 3750
_reflns_number_total 4799
_reflns_threshold_expression >2sigma(I)
_cod_data_source_file om400856d_si_002.cif
_cod_data_source_block 12
_cod_depositor_comments
;
The following automatic conversions were performed:

'_symmetry_cell_setting' value 'Monoclinic' changed to 'monoclinic'
according to
/usr/data/users/saulius/crontab/automatic-downloads/current/ACS/lib/dictionaries/cif_core.dic
dictionary named 'cif_core.dic' version 2.4.2 from 2011-04-26.

Automatic conversion script
Id: cif_fix_values 2281 2013-09-26 08:29:07Z andrius 
;
_cod_original_sg_symbol_H-M P2(1)
_cod_database_code 4082745

loop_
_symmetry_equiv_pos_as_xyz
'x, y, z'
'-x, y+1/2, -z'

loop_
_atom_site_label
_atom_site_type_symbol
_atom_site_fract_x
_atom_site_fract_y
_atom_site_fract_z
_atom_site_U_iso_or_equiv
_atom_site_adp_type
_atom_site_occupancy
_atom_site_symmetry_multiplicity
_atom_site_calc_flag
_atom_site_refinement_flags
Gd1 Gd 0.15045(4) 0.25827(2) 1.00246(3) 0.04495(10) Uani 1 1 d .
Si1 Si -0.2130(3) 0.31548(16) 0.6593(3) 0.0570(11) Uani 0.772(10) 1 d P
C0 C -0.2130(3) 0.31548(16) 0.6593(3) 0.0570(11) Uani 0.228(10) 1 d P
N1 N -0.0595(6) 0.2514(7) 0.7657(6) 0.0518(15) Uani 1 1 d .
N2 N 0.1488(9) 0.1542(4) 0.8350(7) 0.0565(17) Uani 1 1 d .
C1 C -0.0023(11) 0.1797(5) 0.7379(8) 0.055(2) Uani 1 1 d .
C2 C -0.1124(11) 0.1304(5) 0.6115(9) 0.056(2) Uani 1 1 d .
C3 C -0.1004(13) 0.1333(6) 0.4767(10) 0.070(3) Uani 1 1 d .
H3 H -0.0181 0.1669 0.4632 0.084 Uiso 1 1 calc R
C4 C -0.2096(12) 0.0865(6) 0.3617(9) 0.081(3) Uani 1 1 d .
H4 H -0.2009 0.0897 0.2717 0.097 Uiso 1 1 calc R
C5 C -0.3295(12) 0.0361(6) 0.3800(9) 0.076(3) Uani 1 1 d .
H5 H -0.4010 0.0039 0.3035 0.092 Uiso 1 1 calc R
C6 C -0.3439(12) 0.0331(5) 0.5112(9) 0.075(3) Uani 1 1 d .
H6 H -0.4271 -0.0006 0.5231 0.091 Uiso 1 1 calc R
C7 C -0.2372(10) 0.0790(5) 0.6263(9) 0.064(2) Uani 1 1 d .
H7 H -0.2487 0.0757 0.7152 0.077 Uiso 1 1 calc R
C8 C 0.288(2) 0.3850(12) 0.9101(14) 0.137(7) Uani 1 1 d .
H8 H 0.2285 0.4005 0.8142 0.164 Uiso 1 1 calc R
C9 C 0.4195(19) 0.3265(10) 0.964(2) 0.110(5) Uani 1 1 d .
H9 H 0.4655 0.2961 0.9085 0.132 Uiso 1 1 calc R
C10 C 0.4686(12) 0.3210(7) 1.1044(17) 0.096(4) Uani 1 1 d .
H10 H 0.5518 0.2852 1.1648 0.115 Uiso 1 1 calc R
C11 C 0.377(2) 0.3761(10) 1.1454(15) 0.113(5) Uani 1 1 d .
H11 H 0.3911 0.3859 1.2410 0.136 Uiso 1 1 calc R
C12 C 0.2649(17) 0.4146(6) 1.032(2) 0.110(5) Uani 1 1 d .
H12 H 0.1854 0.4542 1.0344 0.132 Uiso 1 1 calc R
C13 C -0.0966(13) 0.1865(10) 1.0706(12) 0.091(3) Uani 1 1 d .
H13 H -0.1974 0.1751 0.9922 0.109 Uiso 1 1 calc R
C14 C 0.044(2) 0.1347(6) 1.1300(16) 0.094(4) Uani 1 1 d .
H14 H 0.0548 0.0811 1.0997 0.112 Uiso 1 1 calc R
C15 C 0.1634(17) 0.1774(11) 1.2423(15) 0.109(4) Uani 1 1 d .
H15 H 0.2701 0.1570 1.3018 0.131 Uiso 1 1 calc R
C16 C 0.1036(18) 0.2518(14) 1.2527(11) 0.097(4) Uani 1 1 d .
H16 H 0.1612 0.2930 1.3185 0.117 Uiso 1 1 calc R
C17 C -0.0570(16) 0.2575(13) 1.1502(14) 0.094(3) Uani 1 1 d .
H17 H -0.1291 0.3031 1.1365 0.113 Uiso 1 1 calc R
C18 C -0.2298(13) 0.4003(6) 0.7770(12) 0.102(4) Uani 1 1 d .
H18A H -0.2623 0.3776 0.8518 0.153 Uiso 1 1 d R
H18B H -0.3149 0.4394 0.7206 0.153 Uiso 1 1 d R
H18C H -0.1213 0.4278 0.8200 0.153 Uiso 1 1 d R
C19 C -0.4237(10) 0.2728(10) 0.5845(11) 0.124(5) Uani 1 1 d .
H19A H -0.4267 0.2282 0.5196 0.186 Uiso 1 1 d R
H19B H -0.5030 0.3153 0.5325 0.186 Uiso 1 1 d R
H19C H -0.4549 0.2519 0.6612 0.186 Uiso 1 1 d R
C20 C -0.1571(16) 0.3613(8) 0.5214(13) 0.115(5) Uani 1 1 d .
H20A H -0.1467 0.3184 0.4583 0.172 Uiso 1 1 d R
H20B H -0.0498 0.3899 0.5645 0.172 Uiso 1 1 d R
H20C H -0.2443 0.3999 0.4667 0.172 Uiso 1 1 d R
C21 C 0.2415(7) 0.0776(3) 0.8224(6) 0.062(2) Uani 0.772(10) 1 d P
Si0 Si 0.2415(7) 0.0776(3) 0.8224(6) 0.062(2) Uani 0.228(10) 1 d P
C22 C 0.4010(12) 0.0749(7) 0.9839(11) 0.104(4) Uani 1 1 d .
H22A H 0.4675 0.1249 0.9978 0.156 Uiso 1 1 d R
H22B H 0.4726 0.0277 0.9892 0.156 Uiso 1 1 d R
H22C H 0.3550 0.0708 1.0580 0.156 Uiso 1 1 d R
C23 C 0.3218(13) 0.0832(6) 0.7061(13) 0.110(4) Uani 1 1 d .
H23A H 0.2328 0.0850 0.6112 0.165 Uiso 1 1 d R
H23B H 0.3929 0.0355 0.7136 0.165 Uiso 1 1 d R
H23C H 0.3898 0.1328 0.7220 0.165 Uiso 1 1 d R
C24 C 0.1460(13) -0.0086(5) 0.8120(12) 0.098(3) Uani 1 1 d .
H24A H 0.0500 -0.0119 0.7213 0.147 Uiso 1 1 d R
H24B H 0.1065 -0.0123 0.8901 0.147 Uiso 1 1 d R
H24C H 0.2235 -0.0536 0.8188 0.147 Uiso 1 1 d R

loop_
_atom_site_aniso_label
_atom_site_aniso_U_11
_atom_site_aniso_U_22
_atom_site_aniso_U_33
_atom_site_aniso_U_23
_atom_site_aniso_U_13
_atom_site_aniso_U_12
Gd1 0.04495(17) 0.04474(16) 0.04518(17) -0.0038(4) 0.01716(13) -0.0083(3)
Si1 0.0571(18) 0.0455(16) 0.0553(19) 0.0077(13) 0.0065(14) 0.0048(13)
C0 0.0571(18) 0.0455(16) 0.0553(19) 0.0077(13) 0.0065(14) 0.0048(13)
N1 0.057(3) 0.046(4) 0.046(3) -0.009(5) 0.013(2) -0.002(5)
N2 0.058(4) 0.057(4) 0.052(4) -0.015(3) 0.019(4) -0.007(4)
C1 0.071(6) 0.062(5) 0.037(4) -0.018(4) 0.027(4) -0.039(5)
C2 0.071(6) 0.057(5) 0.043(5) -0.005(4) 0.025(5) -0.021(4)
C3 0.082(7) 0.080(7) 0.056(6) -0.002(5) 0.036(5) -0.014(6)
C4 0.097(7) 0.110(7) 0.038(5) -0.012(5) 0.027(5) -0.014(7)
C5 0.082(7) 0.091(7) 0.048(5) -0.021(5) 0.015(5) -0.018(5)
C6 0.085(6) 0.072(6) 0.069(6) -0.013(5) 0.029(5) -0.032(5)
C7 0.081(6) 0.067(5) 0.051(5) -0.009(4) 0.032(5) -0.021(5)
C8 0.129(13) 0.170(15) 0.064(8) 0.043(10) -0.018(9) -0.112(12)
C9 0.099(9) 0.139(11) 0.114(12) -0.061(10) 0.066(9) -0.073(9)
C10 0.047(6) 0.084(8) 0.122(11) 0.002(8) -0.006(7) -0.020(6)
C11 0.125(11) 0.118(11) 0.101(10) -0.060(9) 0.048(10) -0.077(9)
C12 0.076(8) 0.045(6) 0.190(16) 0.007(8) 0.028(10) -0.013(5)
C13 0.062(7) 0.139(10) 0.083(8) 0.020(8) 0.041(6) -0.035(8)
C14 0.146(11) 0.054(6) 0.130(11) 0.014(7) 0.108(10) -0.007(8)
C15 0.095(9) 0.153(13) 0.088(10) 0.067(9) 0.044(8) 0.026(10)
C16 0.126(9) 0.114(10) 0.070(6) -0.019(13) 0.057(7) -0.041(14)
C17 0.111(8) 0.080(6) 0.127(9) 0.027(15) 0.086(7) 0.027(14)
C18 0.087(7) 0.055(5) 0.136(10) -0.017(6) 0.012(7) 0.024(5)
C19 0.067(5) 0.095(11) 0.174(10) 0.044(10) 0.006(6) 0.006(8)
C20 0.135(13) 0.094(9) 0.092(10) 0.053(8) 0.016(9) 0.025(8)
C21 0.071(4) 0.050(3) 0.075(4) -0.007(3) 0.038(3) 0.009(3)
Si0 0.071(4) 0.050(3) 0.075(4) -0.007(3) 0.038(3) 0.009(3)
C22 0.093(8) 0.101(8) 0.105(9) 0.005(6) 0.024(7) 0.047(7)
C23 0.094(7) 0.083(7) 0.174(12) 0.005(8) 0.076(8) 0.014(7)
C24 0.113(8) 0.046(5) 0.156(10) 0.017(6) 0.075(8) 0.021(6)

loop_
_atom_type_symbol
_atom_type_description
_atom_type_scat_dispersion_real
_atom_type_scat_dispersion_imag
_atom_type_scat_source
C C 0.0033 0.0016 'International Tables Vol C Tables 4.2.6.8 and 6.1.1.4'
H H 0.0000 0.0000 'International Tables Vol C Tables 4.2.6.8 and 6.1.1.4'
N N 0.0061 0.0033 'International Tables Vol C Tables 4.2.6.8 and 6.1.1.4'
Si Si 0.0817 0.0704 'International Tables Vol C Tables 4.2.6.8 and 6.1.1.4'
Gd Gd -0.1653 3.9035 'International Tables Vol C Tables 4.2.6.8 and 6.1.1.4'

loop_
_geom_angle_atom_site_label_1
_geom_angle_atom_site_label_2
_geom_angle_atom_site_label_3
_geom_angle
N1 Gd1 N2 57.1(3)
N1 Gd1 C12 105.0(5)
N2 Gd1 C12 130.6(4)
N1 Gd1 C8 87.1(3)
N2 Gd1 C8 100.5(5)
C12 Gd1 C8 30.2(4)
N1 Gd1 C16 127.8(3)
N2 Gd1 C16 132.1(5)
C12 Gd1 C16 96.2(6)
C8 Gd1 C16 126.1(6)
N1 Gd1 C9 103.4(4)
N2 Gd1 C9 88.1(3)
C12 Gd1 C9 48.6(4)
C8 Gd1 C9 30.3(4)
C16 Gd1 C9 125.7(5)
N1 Gd1 C10 131.4(4)
N2 Gd1 C10 105.7(4)
C12 Gd1 C10 48.4(4)
C8 Gd1 C10 48.9(4)
C16 Gd1 C10 98.2(5)
C9 Gd1 C10 28.1(3)
N1 Gd1 C17 98.7(3)
N2 Gd1 C17 123.8(5)
C12 Gd1 C17 103.1(6)
C8 Gd1 C17 130.6(7)
C16 Gd1 C17 29.3(3)
C9 Gd1 C17 147.8(5)
C10 Gd1 C17 124.2(6)
N1 Gd1 C11 132.7(5)
N2 Gd1 C11 133.4(4)
C12 Gd1 C11 28.5(3)
C8 Gd1 C11 48.0(4)
C16 Gd1 C11 81.9(5)
C9 Gd1 C11 46.7(3)
C10 Gd1 C11 28.9(3)
C17 Gd1 C11 101.2(5)
N1 Gd1 C13 82.7(3)
N2 Gd1 C13 94.5(4)
C12 Gd1 C13 131.2(5)
C8 Gd1 C13 153.3(7)
C16 Gd1 C13 48.9(4)
C9 Gd1 C13 173.8(5)
C10 Gd1 C13 145.8(4)
C17 Gd1 C13 29.3(4)
C11 Gd1 C13 129.3(4)
N1 Gd1 C15 129.1(4)
N2 Gd1 C15 106.0(5)
C12 Gd1 C15 117.7(7)
C8 Gd1 C15 143.0(5)
C16 Gd1 C15 28.4(5)
C9 Gd1 C15 125.1(6)
C10 Gd1 C15 98.5(5)
C17 Gd1 C15 47.4(4)
C11 Gd1 C15 95.0(5)
C13 Gd1 C15 48.7(4)
N1 Gd1 C14 100.4(4)
N2 Gd1 C14 84.2(3)
C12 Gd1 C14 144.4(5)
C8 Gd1 C14 172.5(4)
C16 Gd1 C14 48.3(5)
C9 Gd1 C14 145.5(6)
C10 Gd1 C14 124.4(5)
C17 Gd1 C14 48.0(5)
C11 Gd1 C14 124.6(5)
C13 Gd1 C14 29.8(3)
C15 Gd1 C14 29.6(3)
N1 Si1 C20 112.1(5)
N1 Si1 C19 115.8(6)
C20 Si1 C19 110.6(6)
N1 Si1 C18 106.2(4)
C20 Si1 C18 107.2(6)
C19 Si1 C18 104.2(5)
C1 N1 Si1 131.2(6)
C1 N1 Gd1 93.2(5)
Si1 N1 Gd1 135.3(5)
C1 N2 C21 125.3(6)
C1 N2 Gd1 92.5(5)
C21 N2 Gd1 141.6(5)
N1 C1 N2 116.0(6)
N1 C1 C2 119.0(8)
N2 C1 C2 124.7(8)
N1 C1 Gd1 58.3(3)
N2 C1 Gd1 58.5(4)
C2 C1 Gd1 166.5(5)
C3 C2 C7 117.4(8)
C3 C2 C1 123.7(7)
C7 C2 C1 118.9(7)
C4 C3 C2 120.9(9)
C5 C4 C3 120.3(8)
C6 C5 C4 119.5(8)
C5 C6 C7 121.1(8)
C6 C7 C2 120.8(8)
C12 C8 C9 104.2(11)
C12 C8 Gd1 74.7(6)
C9 C8 Gd1 75.0(6)
C10 C9 C8 110.1(12)
C10 C9 Gd1 76.1(6)
C8 C9 Gd1 74.7(6)
C9 C10 C11 107.4(12)
C9 C10 Gd1 75.8(6)
C11 C10 Gd1 75.7(6)
C12 C11 C10 111.1(13)
C12 C11 Gd1 75.0(6)
C10 C11 Gd1 75.4(6)
C11 C12 C8 107.2(13)
C11 C12 Gd1 76.5(6)
C8 C12 Gd1 75.2(6)
C17 C13 C14 106.0(10)
C17 C13 Gd1 75.3(5)
C14 C13 Gd1 75.3(5)
C15 C14 C13 107.0(10)
C15 C14 Gd1 75.1(6)
C13 C14 Gd1 74.9(5)
C16 C15 C14 109.4(12)
C16 C15 Gd1 75.2(6)
C14 C15 Gd1 75.3(6)
C15 C16 C17 107.8(18)
C15 C16 Gd1 76.4(7)
C17 C16 Gd1 75.7(5)
C16 C17 C13 109.7(17)
C16 C17 Gd1 75.0(5)
C13 C17 Gd1 75.5(5)
N2 C21 C23 114.1(6)
N2 C21 C24 117.2(5)
C23 C21 C24 110.9(6)
N2 C21 C22 101.3(6)
C23 C21 C22 107.7(7)
C24 C21 C22 104.2(7)

loop_
_geom_bond_atom_site_label_1
_geom_bond_atom_site_label_2
_geom_bond_distance
Gd1 N1 2.357(5)
Gd1 N2 2.361(6)
Gd1 C12 2.668(9)
Gd1 C8 2.675(10)
Gd1 C16 2.676(8)
Gd1 C9 2.678(10)
Gd1 C10 2.681(9)
Gd1 C17 2.685(7)
Gd1 C11 2.686(10)
Gd1 C13 2.688(8)
Gd1 C15 2.691(10)
Gd1 C14 2.694(8)
Si1 N1 1.680(8)
Si1 C20 1.777(12)
Si1 C19 1.784(9)
Si1 C18 1.840(9)
N1 C1 1.320(12)
N2 C1 1.340(10)
N2 C21 1.491(8)
C1 C2 1.481(10)
C2 C3 1.390(12)
C2 C7 1.390(10)
C3 C4 1.389(12)
C4 C5 1.363(12)
C5 C6 1.361(11)
C6 C7 1.375(10)
C8 C12 1.391(18)
C8 C9 1.400(18)
C9 C10 1.302(15)
C10 C11 1.337(15)
C11 C12 1.320(16)
C13 C17 1.358(19)
C13 C14 1.384(14)
C14 C15 1.375(16)
C15 C16 1.32(2)
C16 C17 1.357(13)
C21 C23 1.554(11)
C21 C24 1.586(10)
C21 C22 1.663(10)
